data_2212553
loop_
_publ_author_name
'Tr\'avn\'i\<cek, Zden\<ek'
'Marek, Jarom\'ir'
'\<Cerm\'akov\'a, \<S\'arka'

_publ_section_title
;\m-Trithiocyanurato-\k^4^<i>N</i>^1^,<i>S</i>^2^:<i>N</i>^3^,<i>S</i>^4^-bis[(<i>N</i>,<i>N</i>,<i>N</i>',<i>N</i>'',<i>N</i>''-pentamethyldiethylenetriamine-\k^3^<i>N</i>,<i>N</i>',<i>N</i>'')zinc(II)]
 perchlorate monohydrate
;
_journal_coeditor_code GG3074
_journal_issue 3
_journal_name_full 'Acta Crystallographica Section E'
_journal_page_first m795
_journal_page_last m797
_journal_paper_doi 10.1107/S1600536807007349
_journal_volume 63
_journal_year 2007
_chemical_formula_iupac '[Zn2 (C3 N3 S3) (C9 H23 N3)2] Cl O4, H2 O'
_chemical_formula_moiety 'C21 H46 N9 S3 Zn2 +, Cl O4 -, H2 O'
_chemical_formula_sum 'C21 H48 Cl N9 O5 S3 Zn2'
_chemical_formula_weight 769.05
_chemical_name_systematic
;
\m-Trithiocyanurato-\k^4^N^1^,S^2^:N^3^,S^4^-bis[(N,N,N',N'',N''-
pentamethyldiethylenetriamine-\k^3^N,N',N'')zinc(II)] perchlorate monohydrate
;
_space_group_IT_number 14
_symmetry_cell_setting monoclinic
_symmetry_space_group_name_Hall '-P 2yn'
_symmetry_space_group_name_H-M 'P 1 21/n 1'
_atom_sites_solution_hydrogens geom
_atom_sites_solution_primary direct
_atom_sites_solution_secondary difmap
_audit_creation_method SHELXL-97
_cell_angle_alpha 90.00
_cell_angle_beta 103.064(8)
_cell_angle_gamma 90.00
_cell_formula_units_Z 4
_cell_length_a 15.7417(13)
_cell_length_b 12.8812(9)
_cell_length_c 16.8598(13)
_cell_measurement_reflns_used 5842
_cell_measurement_temperature 100(2)
_cell_measurement_theta_max 27.60
_cell_measurement_theta_min 2.07
_cell_volume 3330.2(5)
_computing_cell_refinement 'CrysAlis RED (Oxford Diffraction, 2002)'
_computing_data_collection 'CrysAlis CCD (Oxford Diffraction, 2002)'
_computing_data_reduction 'CrysAlis RED'
_computing_molecular_graphics 'DIAMOND (Brandenburg, 2006)'
_computing_publication_material
;
SHELXL97 and DIAMOND (Brandenburg, 2006)
;
_computing_structure_refinement 'SHELXL97 (Sheldrick, 1997)'
_computing_structure_solution 'SHELXS97 (Sheldrick, 1997)'
_diffrn_ambient_temperature 100(2)
_diffrn_detector_area_resol_mean 8.3611
_diffrn_measured_fraction_theta_full 0.997
_diffrn_measured_fraction_theta_max 0.997
_diffrn_measurement_device_type 'Oxford Diffraction Xcalibur2 + CCD'
_diffrn_measurement_method 'rotation method, \w'
_diffrn_radiation_monochromator 'Enhance (Oxford Diffraction)'
_diffrn_radiation_source 'fine-focus sealed tube'
_diffrn_radiation_type Mo-K\a
_diffrn_radiation_wavelength 0.71073
_diffrn_reflns_av_R_equivalents 0.0237
_diffrn_reflns_av_sigmaI/netI 0.0186
_diffrn_reflns_limit_h_max 18
_diffrn_reflns_limit_h_min -18
_diffrn_reflns_limit_k_max 11
_diffrn_reflns_limit_k_min -15
_diffrn_reflns_limit_l_max 20
_diffrn_reflns_limit_l_min -20
_diffrn_reflns_number 21989
_diffrn_reflns_theta_full 25.00
_diffrn_reflns_theta_max 25.00
_diffrn_reflns_theta_min 2.66
_diffrn_standards_number 0
_exptl_absorpt_coefficient_mu 1.754
_exptl_absorpt_correction_T_max 1.000
_exptl_absorpt_correction_T_min 0.875
_exptl_absorpt_correction_type multi-scan
_exptl_absorpt_process_details '(CrysAlis RED; Oxford Diffraction, 2002)'
_exptl_crystal_colour 'light yellow'
_exptl_crystal_density_diffrn 1.534
_exptl_crystal_density_method 'not measured'
_exptl_crystal_description prism
_exptl_crystal_F_000 1608
_exptl_crystal_size_max 0.35
_exptl_crystal_size_mid 0.30
_exptl_crystal_size_min 0.30
_refine_diff_density_max 0.674
_refine_diff_density_min -0.431
_refine_ls_extinction_method none
_refine_ls_goodness_of_fit_ref 1.165
_refine_ls_hydrogen_treatment mixed
_refine_ls_matrix_type full
_refine_ls_number_parameters 378
_refine_ls_number_reflns 5848
_refine_ls_number_restraints 2
_refine_ls_restrained_S_all 1.165
_refine_ls_R_factor_all 0.0322
_refine_ls_R_factor_gt 0.0268
_refine_ls_shift/su_max 0.001
_refine_ls_shift/su_mean 0.000
_refine_ls_structure_factor_coef Fsqd
_refine_ls_weighting_details 'calc w=1/[\s^2^(Fo^2^)+(0.04P)^2^+1.5P] where P=(Fo^2^+2Fc^2^)/3'
_refine_ls_weighting_scheme calc
_refine_ls_wR_factor_gt 0.0651
_refine_ls_wR_factor_ref 0.0744
_reflns_number_gt 5390
_reflns_number_total 5848
_reflns_threshold_expression I>2s(I)
_cod_data_source_file gg3074.cif
_cod_data_source_block I
_cod_original_sg_symbol_H-M 'P 21/n'
_cod_database_code 2212553
_cod_database_fobs_code 2212553

loop_
_symmetry_equiv_pos_as_xyz
'x, y, z'
'-x+1/2, y+1/2, -z+1/2'
'-x, -y, -z'
'x-1/2, -y-1/2, z-1/2'

loop_
_atom_site_type_symbol
_atom_site_label
_atom_site_fract_x
_atom_site_fract_y
_atom_site_fract_z
_atom_site_U_iso_or_equiv
_atom_site_adp_type
_atom_site_calc_flag
_atom_site_refinement_flags
_atom_site_occupancy
Zn Zn1 0.304833(16) 0.550182(19) 0.626494(15) 0.01187(8) Uani d . 1
S S1 0.37117(4) 0.45068(4) 0.73991(3) 0.01465(13) Uani d . 1
C C1 0.36158(14) 0.35440(17) 0.66651(13) 0.0129(5) Uani d . 1
N N1 0.32756(12) 0.39009(14) 0.58906(11) 0.0136(4) Uani d . 1
Zn Zn2 0.252146(16) 0.161840(19) 0.426169(15) 0.01304(8) Uani d . 1
S S2 0.26452(4) 0.34523(4) 0.43095(3) 0.01834(14) Uani d . 1
N N2 0.32177(12) 0.21402(14) 0.54764(11) 0.0142(4) Uani d . 1
C C2 0.30891(14) 0.31644(17) 0.53163(14) 0.0136(5) Uani d . 1
S S3 0.38882(4) 0.05910(4) 0.64545(4) 0.02207(15) Uani d . 1
N N3 0.38438(12) 0.25739(14) 0.68609(12) 0.0153(4) Uani d . 1
C C3 0.36370(15) 0.18588(17) 0.62478(14) 0.0151(5) Uani d . 1
C C4 0.14353(16) 0.64580(18) 0.64036(15) 0.0193(5) Uani d . 1
H H4A 0.1450 0.6271 0.6976 0.023 Uiso calc R 1
H H4B 0.0833 0.6670 0.6142 0.023 Uiso calc R 1
N N4 0.16869(12) 0.55373(14) 0.59695(12) 0.0150(4) Uani d . 1
N N5 0.29631(13) 0.70363(14) 0.67560(12) 0.0172(4) Uani d . 1
C C5 0.20520(16) 0.73559(17) 0.63840(16) 0.0195(5) Uani d . 1
H H5A 0.2009 0.7576 0.5814 0.023 Uiso calc R 1
H H5B 0.1887 0.7952 0.6688 0.023 Uiso calc R 1
N N6 0.38173(12) 0.62615(15) 0.55581(12) 0.0159(4) Uani d . 1
C C6 0.36097(17) 0.76943(18) 0.64768(16) 0.0225(5) Uani d . 1
H H6A 0.4189 0.7609 0.6850 0.027 Uiso calc R 1
H H6B 0.3438 0.8433 0.6486 0.027 Uiso calc R 1
N N7 0.34295(13) 0.06181(15) 0.39386(13) 0.0188(4) Uani d . 1
C C7 0.36640(16) 0.73940(18) 0.56201(15) 0.0202(5) Uani d . 1
H H7A 0.3114 0.7587 0.5235 0.024 Uiso calc R 1
H H7B 0.4145 0.7783 0.5466 0.024 Uiso calc R 1
N N8 0.18011(13) 0.14087(15) 0.29969(12) 0.0190(4) Uani d . 1
C C8 0.13550(16) 0.5650(2) 0.50828(15) 0.0217(5) Uani d . 1
H H8A 0.0716 0.5666 0.4956 0.033 Uiso calc R 1
H H8B 0.1553 0.5061 0.4803 0.033 Uiso calc R 1
H H8C 0.1576 0.6297 0.4900 0.033 Uiso calc R 1
N N9 0.13859(13) 0.10297(16) 0.45473(12) 0.0190(4) Uani d . 1
C C9 0.13064(16) 0.45925(18) 0.62471(16) 0.0203(5) Uani d . 1
H H9A 0.0669 0.4638 0.6097 0.030 Uiso calc R 1
H H9B 0.1501 0.4532 0.6840 0.030 Uiso calc R 1
H H9C 0.1498 0.3981 0.5988 0.030 Uiso calc R 1
C C10 0.47360(15) 0.59902(19) 0.59326(16) 0.0210(5) Uani d . 1
H H10A 0.5122 0.6323 0.5626 0.031 Uiso calc R 1
H H10B 0.4809 0.5235 0.5921 0.031 Uiso calc R 1
H H10C 0.4884 0.6233 0.6498 0.031 Uiso calc R 1
C C11 0.36371(17) 0.5971(2) 0.46899(14) 0.0228(5) Uani d . 1
H H11A 0.4022 0.6364 0.4417 0.034 Uiso calc R 1
H H11B 0.3028 0.6129 0.4434 0.034 Uiso calc R 1
H H11C 0.3742 0.5226 0.4641 0.034 Uiso calc R 1
C C12 0.31244(18) 0.70447(19) 0.76513(15) 0.0236(6) Uani d . 1
H H12A 0.3079 0.7757 0.7841 0.035 Uiso calc R 1
H H12B 0.3710 0.6775 0.7882 0.035 Uiso calc R 1
H H12C 0.2691 0.6607 0.7826 0.035 Uiso calc R 1
C C13 0.32144(18) 0.0593(2) 0.30324(16) 0.0257(6) Uani d . 1
H H13A 0.3503 -0.0012 0.2843 0.031 Uiso calc R 1
H H13B 0.3437 0.1230 0.2821 0.031 Uiso calc R 1
C C14 0.22399(18) 0.05188(19) 0.27054(15) 0.0248(6) Uani d . 1
H H14A 0.2107 0.0517 0.2103 0.030 Uiso calc R 1
H H14B 0.2021 -0.0138 0.2889 0.030 Uiso calc R 1
C C15 0.08971(17) 0.1162(2) 0.30424(16) 0.0270(6) Uani d . 1
H H15A 0.0606 0.0773 0.2549 0.032 Uiso calc R 1
H H15B 0.0569 0.1814 0.3061 0.032 Uiso calc R 1
C C16 0.08883(17) 0.0519(2) 0.37915(16) 0.0261(6) Uani d . 1
H H16A 0.0278 0.0411 0.3835 0.031 Uiso calc R 1
H H16B 0.1146 -0.0171 0.3736 0.031 Uiso calc R 1
C C17 0.43136(16) 0.1060(2) 0.42366(19) 0.0315(7) Uani d . 1
H H17A 0.4746 0.0595 0.4089 0.047 Uiso calc R 1
H H17B 0.4434 0.1133 0.4830 0.047 Uiso calc R 1
H H17C 0.4345 0.1742 0.3988 0.047 Uiso calc R 1
C C18 0.34207(17) -0.04415(18) 0.42737(16) 0.0227(5) Uani d . 1
H H18A 0.3859 -0.0868 0.4096 0.034 Uiso calc R 1
H H18B 0.2842 -0.0750 0.4077 0.034 Uiso calc R 1
H H18C 0.3555 -0.0409 0.4870 0.034 Uiso calc R 1
C C19 0.08839(18) 0.1915(2) 0.47666(19) 0.0329(7) Uani d . 1
H H19A 0.0352 0.1657 0.4909 0.049 Uiso calc R 1
H H19B 0.0727 0.2390 0.4302 0.049 Uiso calc R 1
H H19C 0.1240 0.2285 0.5233 0.049 Uiso calc R 1
C C20 0.15364(18) 0.0269(2) 0.52205(16) 0.0293(6) Uani d . 1
H H20A 0.0975 0.0034 0.5313 0.044 Uiso calc R 1
H H20B 0.1875 0.0596 0.5717 0.044 Uiso calc R 1
H H20C 0.1859 -0.0327 0.5078 0.044 Uiso calc R 1
C C21 0.18105(19) 0.2329(2) 0.24731(15) 0.0257(6) Uani d . 1
H H21A 0.1484 0.2175 0.1919 0.039 Uiso calc R 1
H H21B 0.2414 0.2504 0.2464 0.039 Uiso calc R 1
H H21C 0.1539 0.2918 0.2690 0.039 Uiso calc R 1
Cl Cl1 0.59235(4) 0.74519(4) 0.84664(3) 0.01904(13) Uani d . 1
O O2 0.67531(15) 0.7249(2) 0.89738(15) 0.0600(8) Uani d . 1
O O3 0.5808(2) 0.85222(17) 0.83083(14) 0.0700(9) Uani d . 1
O O4 0.52800(18) 0.7121(2) 0.88705(19) 0.0756(9) Uani d . 1
O O1 0.58521(16) 0.68955(18) 0.77215(12) 0.0466(6) Uani d . 1
O O5 0.54934(13) 1.08796(17) 0.81261(12) 0.0337(5) Uani d D 1
H H1W 0.561(2) 1.0183(16) 0.826(2) 0.062(12) Uiso d D 1
H H1V 0.5008(19) 1.086(3) 0.7682(18) 0.078(14) Uiso d D 1

loop_
_atom_site_aniso_label
_atom_site_aniso_U_11
_atom_site_aniso_U_22
_atom_site_aniso_U_33
_atom_site_aniso_U_12
_atom_site_aniso_U_13
_atom_site_aniso_U_23
Zn1 0.01283(14) 0.00971(14) 0.01214(14) 0.00003(9) 0.00088(10) 0.00053(10)
S1 0.0184(3) 0.0113(3) 0.0119(3) 0.0002(2) -0.0014(2) -0.0007(2)
C1 0.0090(10) 0.0141(11) 0.0146(11) -0.0015(8) 0.0006(9) -0.0003(9)
N1 0.0153(10) 0.0125(9) 0.0117(9) 0.0007(7) 0.0004(8) 0.0011(7)
Zn2 0.01270(14) 0.01267(14) 0.01382(14) -0.00034(10) 0.00317(11) -0.00229(10)
S2 0.0273(3) 0.0132(3) 0.0120(3) 0.0012(2) -0.0009(2) 0.0002(2)
N2 0.0145(10) 0.0119(9) 0.0147(10) 0.0007(7) 0.0002(8) -0.0006(8)
C2 0.0117(11) 0.0142(11) 0.0143(11) -0.0011(9) 0.0019(9) -0.0007(9)
S3 0.0327(4) 0.0105(3) 0.0200(3) 0.0052(2) -0.0003(3) 0.0009(2)
N3 0.0161(10) 0.0127(10) 0.0157(10) 0.0007(8) 0.0006(8) 0.0006(8)
C3 0.0140(11) 0.0137(11) 0.0170(11) 0.0004(9) 0.0019(9) 0.0007(9)
C4 0.0169(12) 0.0178(12) 0.0236(13) 0.0020(9) 0.0053(10) -0.0008(10)
N4 0.0150(10) 0.0133(10) 0.0157(10) 0.0002(7) 0.0017(8) 0.0004(8)
N5 0.0190(10) 0.0120(9) 0.0192(10) -0.0009(8) 0.0013(8) -0.0015(8)
C5 0.0204(13) 0.0122(11) 0.0253(13) 0.0040(9) 0.0043(11) -0.0024(10)
N6 0.0160(10) 0.0142(10) 0.0168(10) -0.0005(8) 0.0024(8) 0.0010(8)
C6 0.0232(13) 0.0112(11) 0.0329(14) -0.0042(10) 0.0060(11) -0.0025(10)
N7 0.0165(10) 0.0147(10) 0.0266(11) -0.0011(8) 0.0080(9) -0.0020(8)
C7 0.0175(12) 0.0144(12) 0.0277(13) -0.0023(9) 0.0030(11) 0.0061(10)
N8 0.0232(11) 0.0206(10) 0.0125(10) -0.0018(9) 0.0026(8) -0.0024(8)
C8 0.0187(12) 0.0269(13) 0.0175(12) 0.0008(10) -0.0004(10) 0.0019(10)
N9 0.0171(10) 0.0237(11) 0.0167(10) -0.0024(8) 0.0050(8) -0.0021(8)
C9 0.0189(13) 0.0171(12) 0.0249(13) -0.0028(10) 0.0052(11) -0.0003(10)
C10 0.0141(12) 0.0193(12) 0.0286(14) -0.0003(10) 0.0030(10) 0.0029(11)
C11 0.0262(14) 0.0266(13) 0.0162(12) -0.0049(11) 0.0061(11) 0.0023(10)
C12 0.0300(14) 0.0188(13) 0.0204(13) 0.0007(11) 0.0026(11) -0.0068(10)
C13 0.0355(15) 0.0205(13) 0.0278(14) 0.0041(11) 0.0214(12) 0.0003(11)
C14 0.0382(16) 0.0219(13) 0.0145(12) -0.0006(11) 0.0063(11) -0.0051(10)
C15 0.0200(13) 0.0375(16) 0.0199(13) -0.0034(11) -0.0029(11) -0.0016(11)
C16 0.0190(13) 0.0361(15) 0.0221(13) -0.0118(11) 0.0024(11) -0.0047(11)
C17 0.0141(13) 0.0241(14) 0.0574(19) 0.0000(11) 0.0103(13) -0.0043(13)
C18 0.0270(14) 0.0142(12) 0.0273(14) 0.0026(10) 0.0068(11) -0.0007(10)
C19 0.0263(15) 0.0367(16) 0.0418(17) 0.0045(12) 0.0203(13) -0.0046(13)
C20 0.0267(14) 0.0395(16) 0.0216(13) -0.0129(12) 0.0052(11) 0.0054(12)
C21 0.0378(16) 0.0234(13) 0.0157(12) 0.0022(11) 0.0054(11) 0.0018(10)
Cl1 0.0197(3) 0.0216(3) 0.0155(3) 0.0010(2) 0.0035(2) 0.0008(2)
O2 0.0329(12) 0.0711(17) 0.0615(16) 0.0207(12) -0.0194(12) -0.0394(14)
O3 0.156(3) 0.0289(12) 0.0336(13) 0.0319(15) 0.0382(16) 0.0108(10)
O4 0.0658(18) 0.092(2) 0.087(2) -0.0289(16) 0.0547(17) -0.0102(17)
O1 0.0615(15) 0.0479(13) 0.0257(11) 0.0073(11) 0.0002(11) -0.0160(10)
O5 0.0249(11) 0.0399(12) 0.0342(11) -0.0005(9) 0.0024(9) -0.0007(10)

loop_
_atom_type_symbol
_atom_type_description
_atom_type_scat_dispersion_real
_atom_type_scat_dispersion_imag
_atom_type_scat_source
C C 0.0033 0.0016 'International Tables Vol C Tables 4.2.6.8 and 6.1.1.4'
H H 0.0000 0.0000 'International Tables Vol C Tables 4.2.6.8 and 6.1.1.4'
N N 0.0061 0.0033 'International Tables Vol C Tables 4.2.6.8 and 6.1.1.4'
O O 0.0106 0.0060 'International Tables Vol C Tables 4.2.6.8 and 6.1.1.4'
S S 0.1246 0.1234 'International Tables Vol C Tables 4.2.6.8 and 6.1.1.4'
Cl Cl 0.1484 0.1585 'International Tables Vol C Tables 4.2.6.8 and 6.1.1.4'
Zn Zn 0.2839 1.4301 'International Tables Vol C Tables 4.2.6.8 and 6.1.1.4'

loop_
_geom_angle_atom_site_label_1
_geom_angle_atom_site_label_2
_geom_angle_atom_site_label_3
_geom_angle
N4 Zn1 N6 122.78(7)
N4 Zn1 N5 85.53(7)
N6 Zn1 N5 83.45(7)
N4 Zn1 N1 100.14(7)
N6 Zn1 N1 96.91(7)
N5 Zn1 N1 172.88(7)
N4 Zn1 S1 116.79(5)
N6 Zn1 S1 120.37(5)
N5 Zn1 S1 104.05(5)
N1 Zn1 S1 69.60(5)
C1 S1 Zn1 81.84(8)
N3 C1 N1 125.4(2)
N3 C1 S1 121.55(17)
N1 C1 S1 113.03(16)
C2 N1 C1 115.13(19)
C2 N1 Zn1 147.58(15)
C1 N1 Zn1 95.41(13)
N7 Zn2 N9 120.46(8)
N7 Zn2 N8 84.51(8)
N9 Zn2 N8 84.17(8)
N7 Zn2 N2 101.85(8)
N9 Zn2 N2 99.68(7)
N8 Zn2 N2 169.27(7)
N7 Zn2 S2 124.65(6)
N9 Zn2 S2 114.88(6)
N8 Zn2 S2 100.15(5)
N2 Zn2 S2 69.13(5)
C2 S2 Zn2 80.27(8)
C2 N2 C3 117.81(19)
C2 N2 Zn2 95.26(13)
C3 N2 Zn2 146.80(16)
N1 C2 N2 123.2(2)
N1 C2 S2 122.22(17)
N2 C2 S2 114.55(16)
C1 N3 C3 116.32(19)
N2 C3 N3 121.4(2)
N2 C3 S3 119.35(17)
N3 C3 S3 119.21(17)
N4 C4 C5 110.69(19)
N4 C4 H4A 109.5
C5 C4 H4A 109.5
N4 C4 H4B 109.5
C5 C4 H4B 109.5
H4A C4 H4B 108.1
C8 N4 C9 109.01(18)
C8 N4 C4 110.25(18)
C9 N4 C4 109.11(18)
C8 N4 Zn1 110.68(14)
C9 N4 Zn1 111.96(14)
C4 N4 Zn1 105.79(14)
C12 N5 C6 110.48(19)
C12 N5 C5 110.89(19)
C6 N5 C5 111.97(19)
C12 N5 Zn1 112.85(14)
C6 N5 Zn1 107.18(14)
C5 N5 Zn1 103.25(13)
N5 C5 C4 109.94(19)
N5 C5 H5A 109.7
C4 C5 H5A 109.7
N5 C5 H5B 109.7
C4 C5 H5B 109.7
H5A C5 H5B 108.2
C11 N6 C10 108.23(19)
C11 N6 C7 108.74(19)
C10 N6 C7 111.07(18)
C11 N6 Zn1 115.75(14)
C10 N6 Zn1 106.12(14)
C7 N6 Zn1 106.92(14)
N5 C6 C7 110.34(19)
N5 C6 H6A 109.6
C7 C6 H6A 109.6
N5 C6 H6B 109.6
C7 C6 H6B 109.6
H6A C6 H6B 108.1
C18 N7 C17 108.3(2)
C18 N7 C13 110.62(19)
C17 N7 C13 109.6(2)
C18 N7 Zn2 113.85(15)
C17 N7 Zn2 108.72(15)
C13 N7 Zn2 105.74(15)
N6 C7 C6 111.26(19)
N6 C7 H7A 109.4
C6 C7 H7A 109.4
N6 C7 H7B 109.4
C6 C7 H7B 109.4
H7A C7 H7B 108.0
C15 N8 C14 112.2(2)
C15 N8 C21 110.1(2)
C14 N8 C21 110.75(19)
C15 N8 Zn2 105.57(14)
C14 N8 Zn2 103.94(14)
C21 N8 Zn2 114.11(15)
N4 C8 H8A 109.5
N4 C8 H8B 109.5
H8A C8 H8B 109.5
N4 C8 H8C 109.5
H8A C8 H8C 109.5
H8B C8 H8C 109.5
C20 N9 C19 108.7(2)
C20 N9 C16 109.0(2)
C19 N9 C16 110.3(2)
C20 N9 Zn2 114.80(16)
C19 N9 Zn2 108.03(16)
C16 N9 Zn2 105.92(14)
N4 C9 H9A 109.5
N4 C9 H9B 109.5
H9A C9 H9B 109.5
N4 C9 H9C 109.5
H9A C9 H9C 109.5
H9B C9 H9C 109.5
N6 C10 H10A 109.5
N6 C10 H10B 109.5
H10A C10 H10B 109.5
N6 C10 H10C 109.5
H10A C10 H10C 109.5
H10B C10 H10C 109.5
N6 C11 H11A 109.5
N6 C11 H11B 109.5
H11A C11 H11B 109.5
N6 C11 H11C 109.5
H11A C11 H11C 109.5
H11B C11 H11C 109.5
N5 C12 H12A 109.5
N5 C12 H12B 109.5
H12A C12 H12B 109.5
N5 C12 H12C 109.5
H12A C12 H12C 109.5
H12B C12 H12C 109.5
N7 C13 C14 110.64(19)
N7 C13 H13A 109.5
C14 C13 H13A 109.5
N7 C13 H13B 109.5
C14 C13 H13B 109.5
H13A C13 H13B 108.1
N8 C14 C13 110.0(2)
N8 C14 H14A 109.7
C13 C14 H14A 109.7
N8 C14 H14B 109.7
C13 C14 H14B 109.7
H14A C14 H14B 108.2
N8 C15 C16 110.6(2)
N8 C15 H15A 109.5
C16 C15 H15A 109.5
N8 C15 H15B 109.5
C16 C15 H15B 109.5
H15A C15 H15B 108.1
N9 C16 C15 111.7(2)
N9 C16 H16A 109.3
C15 C16 H16A 109.3
N9 C16 H16B 109.3
C15 C16 H16B 109.3
H16A C16 H16B 107.9
N7 C17 H17A 109.5
N7 C17 H17B 109.5
H17A C17 H17B 109.5
N7 C17 H17C 109.5
H17A C17 H17C 109.5
H17B C17 H17C 109.5
N7 C18 H18A 109.5
N7 C18 H18B 109.5
H18A C18 H18B 109.5
N7 C18 H18C 109.5
H18A C18 H18C 109.5
H18B C18 H18C 109.5
N9 C19 H19A 109.5
N9 C19 H19B 109.5
H19A C19 H19B 109.5
N9 C19 H19C 109.5
H19A C19 H19C 109.5
H19B C19 H19C 109.5
N9 C20 H20A 109.5
N9 C20 H20B 109.5
H20A C20 H20B 109.5
N9 C20 H20C 109.5
H20A C20 H20C 109.5
H20B C20 H20C 109.5
N8 C21 H21A 109.5
N8 C21 H21B 109.5
H21A C21 H21B 109.5
N8 C21 H21C 109.5
H21A C21 H21C 109.5
H21B C21 H21C 109.5
O3 Cl1 O4 108.18(19)
O3 Cl1 O2 110.92(18)
O4 Cl1 O2 108.56(19)
O3 Cl1 O1 110.10(14)
O4 Cl1 O1 110.56(17)
O2 Cl1 O1 108.51(14)
H1W O5 H1V 105(3)

loop_
_geom_bond_atom_site_label_1
_geom_bond_atom_site_label_2
_geom_bond_distance
Zn1 N4 2.0882(19)
Zn1 N6 2.1202(19)
Zn1 N5 2.1588(19)
Zn1 N1 2.2093(18)
Zn1 S1 2.3424(6)
S1 C1 1.734(2)
C1 N3 1.321(3)
C1 N1 1.374(3)
N1 C2 1.340(3)
Zn2 N7 2.0862(19)
Zn2 N9 2.096(2)
Zn2 N8 2.1939(19)
Zn2 N2 2.1983(19)
Zn2 S2 2.3702(6)
S2 C2 1.724(2)
N2 C2 1.353(3)
N2 C3 1.368(3)
S3 C3 1.698(2)
N3 C3 1.368(3)
C4 N4 1.493(3)
C4 C5 1.515(3)
C4 H4A 0.9900
C4 H4B 0.9900
N4 C8 1.475(3)
N4 C9 1.478(3)
N5 C12 1.473(3)
N5 C6 1.481(3)
N5 C5 1.488(3)
C5 H5A 0.9900
C5 H5B 0.9900
N6 C11 1.475(3)
N6 C10 1.483(3)
N6 C7 1.486(3)
C6 C7 1.516(4)
C6 H6A 0.9900
C6 H6B 0.9900
N7 C18 1.479(3)
N7 C17 1.482(3)
N7 C13 1.489(3)
C7 H7A 0.9900
C7 H7B 0.9900
N8 C15 1.477(3)
N8 C14 1.478(3)
N8 C21 1.480(3)
C8 H8A 0.9800
C8 H8B 0.9800
C8 H8C 0.9800
N9 C20 1.477(3)
N9 C19 1.482(3)
N9 C16 1.490(3)
C9 H9A 0.9800
C9 H9B 0.9800
C9 H9C 0.9800
C10 H10A 0.9800
C10 H10B 0.9800
C10 H10C 0.9800
C11 H11A 0.9800
C11 H11B 0.9800
C11 H11C 0.9800
C12 H12A 0.9800
C12 H12B 0.9800
C12 H12C 0.9800
C13 C14 1.511(4)
C13 H13A 0.9900
C13 H13B 0.9900
C14 H14A 0.9900
C14 H14B 0.9900
C15 C16 1.513(4)
C15 H15A 0.9900
C15 H15B 0.9900
C16 H16A 0.9900
C16 H16B 0.9900
C17 H17A 0.9800
C17 H17B 0.9800
C17 H17C 0.9800
C18 H18A 0.9800
C18 H18B 0.9800
C18 H18C 0.9800
C19 H19A 0.9800
C19 H19B 0.9800
C19 H19C 0.9800
C20 H20A 0.9800
C20 H20B 0.9800
C20 H20C 0.9800
C21 H21A 0.9800
C21 H21B 0.9800
C21 H21C 0.9800
Cl1 O3 1.408(2)
Cl1 O4 1.409(2)
Cl1 O2 1.414(2)
Cl1 O1 1.428(2)
O5 H1W 0.935(18)
O5 H1V 0.941(19)

loop_
_geom_hbond_atom_site_label_D
_geom_hbond_atom_site_label_H
_geom_hbond_atom_site_label_A
_geom_hbond_site_symmetry_A
_geom_hbond_distance_DH
_geom_hbond_distance_HA
_geom_hbond_distance_DA
_geom_hbond_angle_DHA
_geom_hbond_publ_flag
O5 H1W O3 . 0.935(18) 2.16(2) 3.081(3) 168(3) yes
O5 H1V S3 1_565 0.941(19) 2.42(2) 3.354(2) 170(4) yes
C5 H5B S1 2_556 0.99 2.81 3.801(2) 174 yes
C6 H6B S3 1_565 0.99 2.87 3.758(2) 149 yes
C8 H8C O2 4_575 0.98 2.49 3.427(3) 159 yes
C10 H10C O1 . 0.98 2.43 3.339(3) 155 yes
C13 H13B O3 3_666 0.99 2.48 3.217(4) 131 yes
C18 H18B O2 4_565 0.98 2.56 3.459(3) 152 yes
C19 H19A O4 2_546 0.98 2.55 3.257(4) 129 yes
C21 H21C O5 4_575 0.98 2.49 3.445(3) 165 yes

loop_
_geom_torsion_atom_site_label_1
_geom_torsion_atom_site_label_2
_geom_torsion_atom_site_label_3
_geom_torsion_atom_site_label_4
_geom_torsion
N4 Zn1 S1 C1 89.38(9)
N6 Zn1 S1 C1 -87.95(10)
N5 Zn1 S1 C1 -178.54(9)
N1 Zn1 S1 C1 -1.91(9)
Zn1 S1 C1 N3 -175.99(19)
Zn1 S1 C1 N1 3.13(15)
N3 C1 N1 C2 7.0(3)
S1 C1 N1 C2 -172.13(16)
N3 C1 N1 Zn1 175.8(2)
S1 C1 N1 Zn1 -3.30(15)
N4 Zn1 N1 C2 48.3(3)
N6 Zn1 N1 C2 -76.8(3)
S1 Zn1 N1 C2 163.3(3)
N4 Zn1 N1 C1 -112.57(13)
N6 Zn1 N1 C1 122.28(13)
S1 Zn1 N1 C1 2.40(11)
N7 Zn2 S2 C2 -95.04(10)
N9 Zn2 S2 C2 86.40(10)
N8 Zn2 S2 C2 174.65(9)
N2 Zn2 S2 C2 -4.83(9)
N7 Zn2 N2 C2 128.89(13)
N9 Zn2 N2 C2 -106.97(14)
N8 Zn2 N2 C2 3.3(5)
S2 Zn2 N2 C2 6.09(12)
N7 Zn2 N2 C3 -56.1(3)
N9 Zn2 N2 C3 68.1(3)
N8 Zn2 N2 C3 178.4(3)
S2 Zn2 N2 C3 -178.9(3)
C1 N1 C2 N2 0.3(3)
Zn1 N1 C2 N2 -158.6(2)
C1 N1 C2 S2 179.20(16)
Zn1 N1 C2 S2 20.3(4)
C3 N2 C2 N1 -6.6(3)
Zn2 N2 C2 N1 170.32(19)
C3 N2 C2 S2 174.45(16)
Zn2 N2 C2 S2 -8.62(16)
Zn2 S2 C2 N1 -170.88(19)
Zn2 S2 C2 N2 8.08(15)
N1 C1 N3 C3 -7.1(3)
S1 C1 N3 C3 171.93(16)
C2 N2 C3 N3 6.4(3)
Zn2 N2 C3 N3 -167.99(19)
C2 N2 C3 S3 -174.85(17)
Zn2 N2 C3 S3 10.7(4)
C1 N3 C3 N2 0.0(3)
C1 N3 C3 S3 -178.69(17)
C5 C4 N4 C8 -81.0(2)
C5 C4 N4 C9 159.3(2)
C5 C4 N4 Zn1 38.7(2)
N6 Zn1 N4 C8 28.71(18)
N5 Zn1 N4 C8 107.96(15)
N1 Zn1 N4 C8 -76.39(15)
S1 Zn1 N4 C8 -148.54(13)
N6 Zn1 N4 C9 150.56(14)
N5 Zn1 N4 C9 -130.19(16)
N1 Zn1 N4 C9 45.46(16)
S1 Zn1 N4 C9 -26.70(16)
N6 Zn1 N4 C4 -90.71(15)
N5 Zn1 N4 C4 -11.46(14)
N1 Zn1 N4 C4 164.19(14)
S1 Zn1 N4 C4 92.04(14)
N4 Zn1 N5 C12 102.86(17)
N6 Zn1 N5 C12 -133.38(17)
S1 Zn1 N5 C12 -13.66(17)
N4 Zn1 N5 C6 -135.29(16)
N6 Zn1 N5 C6 -11.53(15)
S1 Zn1 N5 C6 108.19(14)
N4 Zn1 N5 C5 -16.92(14)
N6 Zn1 N5 C5 106.83(15)
S1 Zn1 N5 C5 -133.44(13)
C12 N5 C5 C4 -78.5(2)
C6 N5 C5 C4 157.6(2)
Zn1 N5 C5 C4 42.6(2)
N4 C4 C5 N5 -57.6(3)
N4 Zn1 N6 C11 -56.03(19)
N5 Zn1 N6 C11 -136.40(17)
N1 Zn1 N6 C11 50.76(17)
S1 Zn1 N6 C11 121.13(15)
N4 Zn1 N6 C10 -176.10(13)
N5 Zn1 N6 C10 103.54(15)
N1 Zn1 N6 C10 -69.30(15)
S1 Zn1 N6 C10 1.06(16)
N4 Zn1 N6 C7 65.27(17)
N5 Zn1 N6 C7 -15.09(14)
N1 Zn1 N6 C7 172.07(14)
S1 Zn1 N6 C7 -117.57(13)
C12 N5 C6 C7 159.5(2)
C5 N5 C6 C7 -76.4(2)
Zn1 N5 C6 C7 36.1(2)
N9 Zn2 N7 C18 -25.94(19)
N8 Zn2 N7 C18 -105.87(17)
N2 Zn2 N7 C18 82.88(17)
S2 Zn2 N7 C18 155.58(14)
N9 Zn2 N7 C17 -146.74(16)
N8 Zn2 N7 C17 133.33(18)
N2 Zn2 N7 C17 -37.92(18)
S2 Zn2 N7 C17 34.77(19)
N9 Zn2 N7 C13 95.70(16)
N8 Zn2 N7 C13 15.77(15)
N2 Zn2 N7 C13 -155.48(14)
S2 Zn2 N7 C13 -82.79(15)
C11 N6 C7 C6 165.4(2)
C10 N6 C7 C6 -75.6(2)
Zn1 N6 C7 C6 39.8(2)
N5 C6 C7 N6 -52.6(3)
N7 Zn2 N8 C15 131.17(16)
N9 Zn2 N8 C15 9.72(16)
N2 Zn2 N8 C15 -101.9(4)
S2 Zn2 N8 C15 -104.57(15)
N7 Zn2 N8 C14 12.90(15)
N9 Zn2 N8 C14 -108.55(15)
N2 Zn2 N8 C14 139.8(4)
S2 Zn2 N8 C14 137.16(14)
N7 Zn2 N8 C21 -107.83(17)
N9 Zn2 N8 C21 130.72(17)
N2 Zn2 N8 C21 19.1(5)
S2 Zn2 N8 C21 16.43(17)
N7 Zn2 N9 C20 57.37(19)
N8 Zn2 N9 C20 137.48(18)
N2 Zn2 N9 C20 -52.63(18)
S2 Zn2 N9 C20 -124.01(16)
N7 Zn2 N9 C19 178.84(16)
N8 Zn2 N9 C19 -101.04(17)
N2 Zn2 N9 C19 68.85(17)
S2 Zn2 N9 C19 -2.54(18)
N7 Zn2 N9 C16 -62.99(18)
N8 Zn2 N9 C16 17.13(16)
N2 Zn2 N9 C16 -172.98(15)
S2 Zn2 N9 C16 115.63(15)
C18 N7 C13 C14 80.9(2)
C17 N7 C13 C14 -159.8(2)
Zn2 N7 C13 C14 -42.8(2)
C15 N8 C14 C13 -153.1(2)
C21 N8 C14 C13 83.5(2)
Zn2 N8 C14 C13 -39.5(2)
N7 C13 C14 N8 58.2(3)
C14 N8 C15 C16 77.5(3)
C21 N8 C15 C16 -158.6(2)
Zn2 N8 C15 C16 -35.0(2)
C20 N9 C16 C15 -166.4(2)
C19 N9 C16 C15 74.3(3)
Zn2 N9 C16 C15 -42.3(2)
N8 C15 C16 N9 54.3(3)
